data_4336935
loop_
_publ_author_name
'Yae In Cho'
'David M. Joseph'
'Michael J. Rose'

_publ_contact_author_address
;
Department of Chemistry
The University of Texas at Austin,
105 E 24th St
Austin, TX  78712
USA
;
_publ_contact_author_email mrose@cm.utexas.edu
_publ_contact_author_name 'Michael J. Rose'
_publ_section_title
;
 "Criss-Crossed" Dinucleating Behavior of an N4 Schiff Base Ligand:
 Formation of a \m-OH,\m-O2 Dicobalt(III) Core via O2 Activation
;
_journal_name_full 'Inorganic Chemistry'
_journal_page_first 13298
_journal_page_last 13300
_journal_paper_doi 10.1021/ic402391f
_journal_volume 52
_journal_year 2013
_chemical_formula_moiety '2[(C14H14N4)Co] 4+, O H 1-, O2, 3 B F4 1-, 2 C2 H3 N, 1/3 H2 O'
_chemical_formula_sum 'C32 H35.67 B3 Co2 F12 N10 O3.34'
_chemical_formula_weight 992.02
_chemical_name_systematic
; 
 ? 
;
_space_group_IT_number 2
_symmetry_cell_setting triclinic
_symmetry_space_group_name_Hall '-P 1'
_symmetry_space_group_name_H-M 'P -1'
_atom_sites_solution_hydrogens geom
_atom_sites_solution_primary direct
_atom_sites_solution_secondary difmap
_audit_creation_method SHELXL-97
_cell_angle_alpha 75.856(3)
_cell_angle_beta 73.453(4)
_cell_angle_gamma 68.595(3)
_cell_formula_units_Z 2
_cell_length_a 10.372(2)
_cell_length_b 13.560(2)
_cell_length_c 16.459(3)
_cell_measurement_reflns_used 9355
_cell_measurement_temperature 153(2)
_cell_measurement_theta_max 27.5
_cell_measurement_theta_min 2.0
_cell_volume 2040.2(6)
_computing_cell_refinement 'CrystalClear (Rigaku Inc., 2008)'
_computing_data_collection 'CrystalClear (Rigaku Inc., 2008)'
_computing_data_reduction 'CrystalClear (Rigaku Inc., 2008)'
_computing_molecular_graphics 'XP SHELXTL/PC, Siemens Analytical'
_computing_publication_material 'XP SHELXTL/PC, Siemens Analytical'
_computing_structure_refinement 'XL SHELXTL/PC, Siemens Analytical'
_computing_structure_solution
;

SIR97 - Altomare A., Burla M.C., Camalli M., Cascarano G.L., Giacovazzo C., 
Guagliardi A., Moliterni A.G.G., Polidori G.,Spagna R.
;
_diffrn_ambient_temperature 153(2)
_diffrn_measured_fraction_theta_full 0.999
_diffrn_measured_fraction_theta_max 0.999
_diffrn_measurement_device_type 'Rigaku SCX-Mini with Mercury 2 CCD'
_diffrn_measurement_method \w-scans
_diffrn_radiation_monochromator graphite
_diffrn_radiation_source 'fine-focus sealed tube'
_diffrn_radiation_type MoK\a
_diffrn_radiation_wavelength 0.71073
_diffrn_reflns_av_R_equivalents 0.0573
_diffrn_reflns_av_sigmaI/netI 0.0384
_diffrn_reflns_limit_h_max 13
_diffrn_reflns_limit_h_min -13
_diffrn_reflns_limit_k_max 17
_diffrn_reflns_limit_k_min -17
_diffrn_reflns_limit_l_max 21
_diffrn_reflns_limit_l_min -21
_diffrn_reflns_number 43457
_diffrn_reflns_theta_full 27.50
_diffrn_reflns_theta_max 27.50
_diffrn_reflns_theta_min 1.63
_exptl_absorpt_coefficient_mu 0.917
_exptl_absorpt_correction_T_max 1.00
_exptl_absorpt_correction_T_min 0.740
_exptl_absorpt_process_details
;
Abscor. T. Higashi (2001). The Rigaku Corporation, Tokyo, Japan.
;
_exptl_crystal_density_diffrn 1.615
_exptl_crystal_F_000 1003
_exptl_crystal_size_max 0.48
_exptl_crystal_size_mid 0.26
_exptl_crystal_size_min 0.21
_refine_diff_density_max 1.175
_refine_diff_density_min -0.913
_refine_diff_density_rms 0.107
_refine_ls_extinction_method none
_refine_ls_goodness_of_fit_ref 1.163
_refine_ls_hydrogen_treatment mixed
_refine_ls_matrix_type full
_refine_ls_number_parameters 577
_refine_ls_number_reflns 9373
_refine_ls_number_restraints 1
_refine_ls_restrained_S_all 1.163
_refine_ls_R_factor_all 0.0743
_refine_ls_R_factor_gt 0.0634
_refine_ls_shift/su_max 0.010
_refine_ls_shift/su_mean 0.000
_refine_ls_structure_factor_coef Fsqd
_refine_ls_weighting_details 'calc w=1/[\s^2^(Fo^2^)+(0.0790P)^2^+3.1180P] where P=(Fo^2^+2Fc^2^)/3'
_refine_ls_weighting_scheme calc
_refine_ls_wR_factor_gt 0.1672
_refine_ls_wR_factor_ref 0.1761
_reflns_number_gt 7759
_reflns_number_total 9373
_reflns_threshold_expression >2sigma(I)
_cod_data_source_file ic402391f_si_002_1.cif
_cod_data_source_block cobf4
_cod_database_code 4336935

loop_
_symmetry_equiv_pos_as_xyz
'x, y, z'
'-x, -y, -z'

loop_
_atom_site_label
_atom_site_type_symbol
_atom_site_fract_x
_atom_site_fract_y
_atom_site_fract_z
_atom_site_U_iso_or_equiv
_atom_site_adp_type
_atom_site_occupancy
_atom_site_symmetry_multiplicity
_atom_site_calc_flag
_atom_site_refinement_flags
_atom_site_disorder_assembly
_atom_site_disorder_group
Co1 Co 0.67765(5) 0.15624(3) 0.76867(3) 0.02453(13) Uani 1 1 d . . .
Co2 Co 0.69350(5) 0.38650(3) 0.76663(3) 0.02589(13) Uani 1 1 d . . .
N1 N 0.7534(3) 0.0713(2) 0.67240(18) 0.0333(6) Uani 1 1 d . A .
N2 N 0.8659(3) 0.0837(2) 0.7886(2) 0.0351(7) Uani 1 1 d . A .
N3 N 0.8443(3) 0.3147(2) 0.8280(2) 0.0362(7) Uani 1 1 d . A .
N4 N 0.6382(3) 0.4928(2) 0.84132(19) 0.0355(7) Uani 1 1 d . A .
N5 N 0.5938(3) 0.0493(2) 0.83880(18) 0.0298(6) Uani 1 1 d . A .
N6 N 0.4884(3) 0.2310(3) 0.7470(2) 0.0380(7) Uani 1 1 d . A .
N7 N 0.5490(3) 0.4605(2) 0.7024(2) 0.0387(7) Uani 1 1 d . A .
N8 N 0.8004(3) 0.4714(2) 0.67314(18) 0.0301(6) Uani 1 1 d . A .
C1 C 0.6838(5) 0.0674(3) 0.6170(2) 0.0398(8) Uani 1 1 d . . .
H1 H 0.5901 0.1148 0.6170 0.048 Uiso 1 1 calc R A .
C2 C 0.7476(6) -0.0062(4) 0.5588(3) 0.0483(11) Uani 1 1 d . A .
H2 H 0.6976 -0.0078 0.5191 0.058 Uiso 1 1 calc R . .
C3 C 0.8822(6) -0.0755(4) 0.5594(3) 0.0510(11) Uani 1 1 d . . .
H3 H 0.9252 -0.1265 0.5211 0.061 Uiso 1 1 calc R A .
C4 C 0.9553(5) -0.0707(3) 0.6163(3) 0.0461(10) Uani 1 1 d . A .
H4 H 1.0493 -0.1170 0.6172 0.055 Uiso 1 1 calc R . .
C5 C 0.8861(4) 0.0039(3) 0.6716(2) 0.0374(8) Uani 1 1 d . . .
C6 C 0.9485(4) 0.0193(3) 0.7350(3) 0.0383(8) Uani 1 1 d . A .
H6A H 1.0456 -0.0164 0.7368 0.046 Uiso 1 1 calc R . .
C7 C 0.9267(4) 0.1104(3) 0.8458(3) 0.0359(8) Uani 1 1 d . . .
H7A H 1.0152 0.0517 0.8543 0.043 Uiso 1 1 calc R A .
H7B H 0.8598 0.1148 0.9024 0.043 Uiso 1 1 calc R . .
C8 C 0.9605(4) 0.2158(3) 0.8141(3) 0.0404(9) Uani 1 1 d . A .
H8A H 1.0349 0.2127 0.8421 0.048 Uiso 1 1 calc R . .
H8B H 1.0017 0.2199 0.7517 0.048 Uiso 1 1 calc R . .
C9 C 0.8375(5) 0.3637(3) 0.8881(3) 0.0434(9) Uani 1 1 d . . .
H9A H 0.9043 0.3354 0.9238 0.052 Uiso 1 1 calc R A .
C10 C 0.7216(5) 0.4653(3) 0.8985(2) 0.0428(9) Uani 1 1 d . A .
C11 C 0.6980(6) 0.5244(4) 0.9617(3) 0.0574(13) Uani 1 1 d . . .
H11 H 0.7593 0.5033 1.0005 0.069 Uiso 1 1 calc R A .
C12 C 0.5810(6) 0.6160(4) 0.9658(3) 0.0621(15) Uani 1 1 d . A .
H12 H 0.5604 0.6587 1.0087 0.075 Uiso 1 1 calc R . .
C13 C 0.4957(6) 0.6453(4) 0.9098(3) 0.0581(13) Uani 1 1 d . . .
H13 H 0.4151 0.7080 0.9134 0.070 Uiso 1 1 calc R A .
C14 C 0.5270(5) 0.5824(3) 0.8462(3) 0.0504(11) Uani 1 1 d . A .
H14 H 0.4682 0.6039 0.8059 0.061 Uiso 1 1 calc R . .
C15 C 0.6544(5) -0.0414(3) 0.8858(2) 0.0398(8) Uani 1 1 d . . .
H15 H 0.7527 -0.0616 0.8846 0.048 Uiso 1 1 calc R A .
C16 C 0.5753(5) -0.1086(3) 0.9377(3) 0.0448(9) Uani 1 1 d . A .
H16 H 0.6197 -0.1730 0.9716 0.054 Uiso 1 1 calc R . .
C17 C 0.4368(5) -0.0805(4) 0.9384(3) 0.0486(10) Uani 1 1 d . . .
H17 H 0.3835 -0.1262 0.9718 0.058 Uiso 1 1 calc R A .
C18 C 0.3710(5) 0.0152(4) 0.8907(3) 0.0477(10) Uani 1 1 d . A .
H18 H 0.2728 0.0362 0.8913 0.057 Uiso 1 1 calc R . .
C19 C 0.4518(4) 0.0789(3) 0.8425(2) 0.0404(8) Uani 1 1 d . . .
C20 C 0.3987(4) 0.1823(3) 0.7893(3) 0.0411(9) Uani 1 1 d . A .
H20 H 0.3016 0.2122 0.7863 0.049 Uiso 1 1 calc R . .
C21 C 0.4386(4) 0.3312(3) 0.6888(3) 0.0424(9) Uani 1 1 d . . .
H21A H 0.3466 0.3352 0.6794 0.051 Uiso 1 1 calc R A .
H21B H 0.5067 0.3268 0.6327 0.051 Uiso 1 1 calc R . .
C22 C 0.4193(4) 0.4356(3) 0.7171(3) 0.0429(9) Uani 1 1 d . A .
H22A H 0.3529 0.4952 0.6860 0.052 Uiso 1 1 calc R . .
H22B H 0.3749 0.4315 0.7791 0.052 Uiso 1 1 calc R . .
C23 C 0.5831(4) 0.5266(3) 0.6338(2) 0.0391(8) Uani 1 1 d . . .
H23 H 0.5202 0.5638 0.5961 0.047 Uiso 1 1 calc R A .
C24 C 0.7212(4) 0.5408(3) 0.6177(2) 0.0332(7) Uani 1 1 d . A .
C25 C 0.7681(5) 0.6152(3) 0.5536(2) 0.0410(9) Uani 1 1 d . . .
H25 H 0.7099 0.6621 0.5155 0.049 Uiso 1 1 calc R A .
C26 C 0.9016(5) 0.6192(3) 0.5468(3) 0.0471(10) Uani 1 1 d . A .
H26 H 0.9368 0.6700 0.5040 0.057 Uiso 1 1 calc R . .
C27 C 0.9831(5) 0.5495(3) 0.6020(3) 0.0450(10) Uani 1 1 d . . .
H27 H 1.0753 0.5518 0.5978 0.054 Uiso 1 1 calc R A .
C28 C 0.9311(4) 0.4747(3) 0.6646(2) 0.0376(8) Uani 1 1 d . A .
H28 H 0.9895 0.4254 0.7018 0.045 Uiso 1 1 calc R . .
O11 O 0.7513(3) 0.26891(19) 0.70799(17) 0.0275(5) Uani 1 1 d . A .
O12 O 0.6305(3) 0.2170(2) 0.86716(16) 0.0287(5) Uani 0.89 1 d PD A 1
O13 O 0.5670(3) 0.3281(2) 0.84804(17) 0.0290(5) Uani 0.89 1 d PD A 1
O12A O 0.554(2) 0.2353(17) 0.8485(14) 0.029 Uiso 0.11 1 d PD A 2
O13A O 0.628(2) 0.292(2) 0.8677(15) 0.029 Uiso 0.11 1 d PD A 2
F1 F 0.6777(3) 0.4370(2) 0.4710(2) 0.0633(7) Uani 1 1 d . . .
F2 F 0.8122(3) 0.2776(3) 0.52696(18) 0.0686(8) Uani 1 1 d . . .
F3 F 0.6163(3) 0.2889(3) 0.4865(2) 0.0689(8) Uani 1 1 d . . .
F4 F 0.8056(3) 0.3147(2) 0.38603(16) 0.0624(7) Uani 1 1 d . . .
B1 B 0.7284(5) 0.3284(4) 0.4676(3) 0.0394(9) Uani 1 1 d . . .
F5 F 0.8646(3) 0.8647(3) 0.39200(18) 0.0668(8) Uani 1 1 d . . .
F6 F 0.6340(3) 0.8791(3) 0.4336(2) 0.0727(9) Uani 1 1 d . . .
F7 F 0.7352(4) 0.9163(2) 0.29190(17) 0.0624(8) Uani 1 1 d . . .
F8 F 0.7905(3) 0.7456(2) 0.35982(18) 0.0571(7) Uani 1 1 d . . .
B2 B 0.7552(5) 0.8518(4) 0.3700(3) 0.0381(9) Uani 1 1 d . . .
F9 F 0.8518(6) 0.3084(3) 1.0789(3) 0.1170(17) Uani 1 1 d . . .
F10 F 0.8347(4) 0.1628(3) 1.0489(3) 0.0951(12) Uani 1 1 d . . .
F11 F 0.8306(10) 0.1710(6) 1.1790(4) 0.192(3) Uani 1 1 d . . .
F12 F 1.0183(6) 0.1550(4) 1.0958(6) 0.185(4) Uani 1 1 d . . .
B3 B 0.8882(9) 0.2000(5) 1.0940(5) 0.080(2) Uani 1 1 d . . .
N1B N 1.0888(7) 0.4669(7) 0.8378(5) 0.120(3) Uani 1 1 d . . .
C2B C 1.0298(8) 0.5594(8) 0.8194(4) 0.085(2) Uani 1 1 d . . .
C3B C 0.9568(7) 0.6705(6) 0.7970(5) 0.0837(18) Uani 1 1 d . . .
H3BA H 0.8695 0.6786 0.7805 0.125 Uiso 1 1 calc R . .
H3BB H 1.0177 0.7023 0.7487 0.125 Uiso 1 1 calc R . .
H3BC H 0.9332 0.7071 0.8463 0.125 Uiso 1 1 calc R . .
O1W O 1.1830(13) 0.2674(10) 0.9472(8) 0.074(3) Uiso 0.33 1 d P . .
N1A N 0.6426(9) 0.7885(7) 0.7318(4) 0.125(3) Uani 1 1 d . . .
C2A C 0.5557(8) 0.8139(5) 0.6946(4) 0.0789(17) Uani 1 1 d . . .
C3A C 0.4497(8) 0.8445(5) 0.6463(4) 0.0823(18) Uani 1 1 d . . .
H3AA H 0.4932 0.8231 0.5895 0.123 Uiso 1 1 calc R . .
H3AB H 0.4045 0.9225 0.6400 0.123 Uiso 1 1 calc R . .
H3AC H 0.3781 0.8090 0.6762 0.123 Uiso 1 1 calc R . .
H11O H 0.771(4) 0.274(3) 0.664(3) 0.024(11) Uiso 1 1 d . . .

loop_
_atom_site_aniso_label
_atom_site_aniso_U_11
_atom_site_aniso_U_22
_atom_site_aniso_U_33
_atom_site_aniso_U_23
_atom_site_aniso_U_13
_atom_site_aniso_U_12
Co1 0.0285(2) 0.0231(2) 0.0230(2) -0.00170(16) -0.00519(17) -0.01090(17)
Co2 0.0279(2) 0.0233(2) 0.0250(2) -0.00378(16) -0.00163(17) -0.00954(17)
N1 0.0456(17) 0.0322(15) 0.0261(14) -0.0052(11) -0.0007(12) -0.0220(13)
N2 0.0357(16) 0.0262(14) 0.0444(17) -0.0013(12) -0.0132(13) -0.0102(12)
N3 0.0428(17) 0.0282(15) 0.0433(17) -0.0056(13) -0.0144(14) -0.0139(13)
N4 0.0424(17) 0.0267(14) 0.0319(15) -0.0063(12) 0.0039(13) -0.0128(13)
N5 0.0390(16) 0.0306(14) 0.0239(13) -0.0032(11) -0.0055(11) -0.0172(12)
N6 0.0405(17) 0.0382(17) 0.0408(17) 0.0001(13) -0.0132(14) -0.0197(14)
N7 0.0381(17) 0.0304(15) 0.0442(18) -0.0058(13) -0.0116(14) -0.0051(13)
N8 0.0344(15) 0.0249(13) 0.0299(14) -0.0057(11) -0.0001(12) -0.0123(12)
C1 0.057(2) 0.041(2) 0.0286(18) -0.0013(15) -0.0099(16) -0.0262(19)
C2 0.078(3) 0.053(2) 0.0277(18) -0.0060(17) -0.0098(19) -0.039(2)
C3 0.079(3) 0.044(2) 0.034(2) -0.0161(17) 0.003(2) -0.030(2)
C4 0.052(2) 0.042(2) 0.040(2) -0.0098(17) 0.0006(18) -0.0153(19)
C5 0.048(2) 0.041(2) 0.0273(17) -0.0050(14) -0.0010(15) -0.0249(18)
C6 0.0372(19) 0.0324(18) 0.043(2) -0.0096(15) -0.0049(16) -0.0090(15)
C7 0.0364(18) 0.0302(17) 0.042(2) -0.0061(15) -0.0178(16) -0.0049(15)
C8 0.0337(18) 0.0341(19) 0.057(2) -0.0048(17) -0.0190(17) -0.0093(15)
C9 0.062(3) 0.039(2) 0.036(2) -0.0042(16) -0.0145(18) -0.0206(19)
C10 0.065(3) 0.037(2) 0.0286(18) -0.0045(15) -0.0011(17) -0.0265(19)
C11 0.098(4) 0.049(2) 0.035(2) -0.0096(18) -0.002(2) -0.041(3)
C12 0.094(4) 0.044(2) 0.044(2) -0.014(2) 0.018(3) -0.038(3)
C13 0.064(3) 0.037(2) 0.068(3) -0.018(2) 0.009(2) -0.020(2)
C14 0.048(2) 0.041(2) 0.051(2) -0.0147(19) 0.0078(19) -0.0109(19)
C15 0.049(2) 0.0331(18) 0.0351(19) -0.0019(15) -0.0065(16) -0.0145(17)
C16 0.067(3) 0.0305(18) 0.038(2) -0.0026(15) -0.0131(19) -0.0177(19)
C17 0.071(3) 0.046(2) 0.043(2) -0.0058(18) -0.006(2) -0.040(2)
C18 0.055(3) 0.055(3) 0.043(2) -0.0019(19) -0.0114(19) -0.033(2)
C19 0.046(2) 0.050(2) 0.0322(18) -0.0023(16) -0.0082(16) -0.0255(18)
C20 0.040(2) 0.048(2) 0.039(2) -0.0005(17) -0.0093(16) -0.0213(18)
C21 0.0365(19) 0.047(2) 0.045(2) 0.0006(17) -0.0190(17) -0.0116(17)
C22 0.0308(18) 0.040(2) 0.052(2) 0.0100(17) -0.0112(17) -0.0133(16)
C23 0.046(2) 0.0306(18) 0.0372(19) -0.0006(15) -0.0108(16) -0.0100(16)
C24 0.0404(19) 0.0279(16) 0.0302(17) -0.0069(13) -0.0011(14) -0.0131(15)
C25 0.054(2) 0.0330(18) 0.0331(19) -0.0024(15) -0.0016(17) -0.0187(17)
C26 0.063(3) 0.039(2) 0.040(2) -0.0072(17) 0.0066(19) -0.031(2)
C27 0.043(2) 0.050(2) 0.048(2) -0.0193(19) 0.0084(18) -0.0282(19)
C28 0.0373(19) 0.040(2) 0.0358(19) -0.0113(15) -0.0032(15) -0.0127(16)
O11 0.0319(12) 0.0290(12) 0.0220(12) -0.0031(9) -0.0029(10) -0.0129(10)
O12 0.0363(15) 0.0222(13) 0.0266(13) -0.0023(10) -0.0057(11) -0.0102(11)
O13 0.0315(14) 0.0232(13) 0.0285(13) -0.0024(10) -0.0020(11) -0.0088(11)
F1 0.0632(17) 0.0570(16) 0.0706(19) -0.0223(14) -0.0117(14) -0.0144(14)
F2 0.0616(17) 0.096(2) 0.0421(14) 0.0084(14) -0.0177(13) -0.0254(16)
F3 0.0662(18) 0.081(2) 0.0701(19) 0.0059(16) -0.0167(15) -0.0455(17)
F4 0.0681(18) 0.0722(19) 0.0362(13) -0.0125(12) 0.0014(12) -0.0170(15)
B1 0.038(2) 0.043(2) 0.031(2) -0.0030(17) -0.0023(17) -0.0122(19)
F5 0.0677(18) 0.102(2) 0.0524(16) -0.0206(16) -0.0120(14) -0.0468(18)
F6 0.0506(16) 0.092(2) 0.0658(19) -0.0270(17) 0.0130(14) -0.0209(16)
F7 0.094(2) 0.0472(15) 0.0435(14) -0.0019(11) -0.0276(14) -0.0129(15)
F8 0.0790(19) 0.0405(13) 0.0546(15) -0.0045(11) -0.0167(14) -0.0224(13)
B2 0.047(2) 0.042(2) 0.029(2) -0.0070(17) -0.0058(17) -0.0196(19)
F9 0.192(5) 0.0482(19) 0.127(4) 0.009(2) -0.101(4) -0.020(2)
F10 0.091(3) 0.102(3) 0.117(3) -0.043(2) -0.043(2) -0.026(2)
F11 0.321(11) 0.173(6) 0.084(4) 0.036(4) -0.061(5) -0.105(7)
F12 0.092(3) 0.087(3) 0.410(11) -0.053(5) -0.119(5) -0.011(3)
B3 0.115(6) 0.049(3) 0.097(5) 0.019(3) -0.078(5) -0.027(4)
N1B 0.077(4) 0.149(7) 0.133(6) 0.023(5) -0.022(4) -0.063(5)
C2B 0.066(4) 0.132(7) 0.071(4) -0.005(4) -0.010(3) -0.060(5)
C3B 0.083(4) 0.093(5) 0.082(4) -0.029(4) -0.004(3) -0.035(4)
N1A 0.124(6) 0.179(8) 0.071(4) 0.020(5) -0.020(4) -0.073(6)
C2A 0.095(5) 0.075(4) 0.058(3) -0.006(3) 0.004(3) -0.034(4)
C3A 0.093(5) 0.057(3) 0.084(4) -0.016(3) -0.023(4) -0.005(3)

loop_
_atom_type_symbol
_atom_type_description
_atom_type_scat_dispersion_real
_atom_type_scat_dispersion_imag
_atom_type_scat_source
C C 0.0033 0.0016 'International Tables Vol C Tables 4.2.6.8 and 6.1.1.4'
H H 0.0000 0.0000 'International Tables Vol C Tables 4.2.6.8 and 6.1.1.4'
N N 0.0061 0.0033 'International Tables Vol C Tables 4.2.6.8 and 6.1.1.4'
O O 0.0106 0.0060 'International Tables Vol C Tables 4.2.6.8 and 6.1.1.4'
F F 0.0171 0.0103 'International Tables Vol C Tables 4.2.6.8 and 6.1.1.4'
Co Co 0.3494 0.9721 'International Tables Vol C Tables 4.2.6.8 and 6.1.1.4'
B B 0.0013 0.0007 'International Tables Vol C Tables 4.2.6.8 and 6.1.1.4'

loop_
_geom_angle_atom_site_label_1
_geom_angle_atom_site_label_2
_geom_angle_atom_site_label_3
_geom_angle
O12A Co1 O12 27.2(7)
O12A Co1 O11 93.2(6)
O12 Co1 O11 88.06(11)
O12A Co1 N2 116.1(7)
O12 Co1 N2 89.02(13)
O11 Co1 N2 84.41(12)
O12A Co1 N5 81.6(6)
O12 Co1 N5 86.90(12)
O11 Co1 N5 174.76(12)
N2 Co1 N5 96.95(13)
O12A Co1 N6 64.3(7)
O12 Co1 N6 91.28(13)
O11 Co1 N6 94.77(12)
N2 Co1 N6 179.11(14)
N5 Co1 N6 83.90(13)
O12A Co1 N1 160.7(7)
O12 Co1 N1 170.23(13)
O11 Co1 N1 95.15(11)
N2 Co1 N1 82.12(14)
N5 Co1 N1 90.06(12)
N6 Co1 N1 97.63(14)
O13 Co2 O11 89.53(11)
O13 Co2 N7 88.94(14)
O11 Co2 N7 89.67(12)
O13 Co2 N3 93.35(14)
O11 Co2 N3 90.47(12)
N7 Co2 N3 177.70(14)
O13 Co2 N4 85.36(12)
O11 Co2 N4 171.98(12)
N7 Co2 N4 96.41(14)
N3 Co2 N4 83.67(14)
O13 Co2 O13A 22.3(7)
O11 Co2 O13A 85.9(6)
N7 Co2 O13A 110.9(7)
N3 Co2 O13A 71.4(7)
N4 Co2 O13A 87.0(6)
O13 Co2 N8 169.76(13)
O11 Co2 N8 94.83(11)
N7 Co2 N8 81.84(14)
N3 Co2 N8 95.86(13)
N4 Co2 N8 91.22(12)
O13A Co2 N8 167.2(7)
C1 N1 C5 119.0(3)
C1 N1 Co1 127.7(3)
C5 N1 Co1 113.0(2)
C6 N2 C7 118.8(3)
C6 N2 Co1 114.9(3)
C7 N2 Co1 125.2(2)
C9 N3 C8 118.3(3)
C9 N3 Co2 113.5(3)
C8 N3 Co2 128.2(3)
C14 N4 C10 118.1(4)
C14 N4 Co2 128.8(3)
C10 N4 Co2 112.9(3)
C15 N5 C19 119.0(3)
C15 N5 Co1 128.2(3)
C19 N5 Co1 112.6(2)
C20 N6 C21 117.9(3)
C20 N6 Co1 113.0(3)
C21 N6 Co1 129.0(3)
C23 N7 C22 119.5(3)
C23 N7 Co2 115.3(3)
C22 N7 Co2 124.5(3)
C28 N8 C24 118.1(3)
C28 N8 Co2 128.3(3)
C24 N8 Co2 113.3(2)
N1 C1 C2 120.8(4)
N1 C1 H1 119.6
C2 C1 H1 119.6
C3 C2 C1 119.7(4)
C3 C2 H2 120.2
C1 C2 H2 120.2
C2 C3 C4 119.6(4)
C2 C3 H3 120.2
C4 C3 H3 120.2
C5 C4 C3 117.5(4)
C5 C4 H4 121.2
C3 C4 H4 121.2
N1 C5 C4 123.4(4)
N1 C5 C6 112.3(3)
C4 C5 C6 124.3(4)
N2 C6 C5 117.2(4)
N2 C6 H6A 121.4
C5 C6 H6A 121.4
N2 C7 C8 114.2(3)
N2 C7 H7A 108.7
C8 C7 H7A 108.7
N2 C7 H7B 108.7
C8 C7 H7B 108.7
H7A C7 H7B 107.6
N3 C8 C7 117.6(3)
N3 C8 H8A 107.9
C7 C8 H8A 107.9
N3 C8 H8B 107.9
C7 C8 H8B 107.9
H8A C8 H8B 107.2
N3 C9 C10 117.0(4)
N3 C9 H9A 121.5
C10 C9 H9A 121.5
N4 C10 C11 123.7(4)
N4 C10 C9 112.9(3)
C11 C10 C9 123.4(4)
C10 C11 C12 116.8(5)
C10 C11 H11 121.6
C12 C11 H11 121.6
C13 C12 C11 120.8(4)
C13 C12 H12 119.6
C11 C12 H12 119.6
C12 C13 C14 119.4(5)
C12 C13 H13 120.3
C14 C13 H13 120.3
N4 C14 C13 121.1(5)
N4 C14 H14 119.5
C13 C14 H14 119.5
N5 C15 C16 121.1(4)
N5 C15 H15 119.4
C16 C15 H15 119.4
C17 C16 C15 119.3(4)
C17 C16 H16 120.3
C15 C16 H16 120.3
C16 C17 C18 120.3(4)
C16 C17 H17 119.9
C18 C17 H17 119.9
C19 C18 C17 118.3(4)
C19 C18 H18 120.9
C17 C18 H18 120.9
N5 C19 C18 122.0(4)
N5 C19 C20 112.9(3)
C18 C19 C20 125.1(4)
N6 C20 C19 117.4(4)
N6 C20 H20 121.3
C19 C20 H20 121.3
N6 C21 C22 117.2(3)
N6 C21 H21A 108.0
C22 C21 H21A 108.0
N6 C21 H21B 108.0
C22 C21 H21B 108.0
H21A C21 H21B 107.2
N7 C22 C21 114.5(3)
N7 C22 H22A 108.6
C21 C22 H22A 108.6
N7 C22 H22B 108.6
C21 C22 H22B 108.6
H22A C22 H22B 107.6
N7 C23 C24 117.3(4)
N7 C23 H23 121.3
C24 C23 H23 121.3
N8 C24 C25 123.3(4)
N8 C24 C23 111.8(3)
C25 C24 C23 124.9(4)
C26 C25 C24 118.0(4)
C26 C25 H25 121.0
C24 C25 H25 121.0
C27 C26 C25 119.4(4)
C27 C26 H26 120.3
C25 C26 H26 120.3
C26 C27 C28 120.1(4)
C26 C27 H27 120.0
C28 C27 H27 120.0
N8 C28 C27 121.1(4)
N8 C28 H28 119.5
C27 C28 H28 119.5
Co2 O11 Co1 114.41(13)
Co2 O11 H11O 122(3)
Co1 O11 H11O 118(3)
O13 O12 Co1 109.27(19)
O12 O13 Co2 109.5(2)
O13A O12A Co1 106.2(16)
O12A O13A Co2 111.7(16)
F4 B1 F3 110.1(4)
F4 B1 F2 110.9(4)
F3 B1 F2 109.7(4)
F4 B1 F1 107.7(4)
F3 B1 F1 109.7(4)
F2 B1 F1 108.6(4)
F5 B2 F6 109.3(3)
F5 B2 F7 109.0(4)
F6 B2 F7 110.9(4)
F5 B2 F8 109.1(4)
F6 B2 F8 110.4(4)
F7 B2 F8 108.2(3)
F12 B3 F10 117.5(8)
F12 B3 F9 112.5(6)
F10 B3 F9 112.8(5)
F12 B3 F11 98.7(7)
F10 B3 F11 106.5(7)
F9 B3 F11 107.1(7)
N1B C2B C3B 179.0(8)
C2B C3B H3BA 109.5
C2B C3B H3BB 109.5
H3BA C3B H3BB 109.5
C2B C3B H3BC 109.5
H3BA C3B H3BC 109.5
H3BB C3B H3BC 109.5
N1A C2A C3A 178.5(8)
C2A C3A H3AA 109.5
C2A C3A H3AB 109.5
H3AA C3A H3AB 109.5
C2A C3A H3AC 109.5
H3AA C3A H3AC 109.5
H3AB C3A H3AC 109.5

loop_
_geom_bond_atom_site_label_1
_geom_bond_atom_site_label_2
_geom_bond_distance
Co1 O12A 1.80(2)
Co1 O12 1.858(3)
Co1 O11 1.894(2)
Co1 N2 1.922(3)
Co1 N5 1.930(3)
Co1 N6 1.943(3)
Co1 N1 1.994(3)
Co2 O13 1.839(3)
Co2 O11 1.886(2)
Co2 N7 1.912(3)
Co2 N3 1.929(3)
Co2 N4 1.944(3)
Co2 O13A 1.95(2)
Co2 N8 2.004(3)
N1 C1 1.334(5)
N1 C5 1.345(5)
N2 C6 1.293(5)
N2 C7 1.445(5)
N3 C9 1.293(5)
N3 C8 1.455(5)
N4 C14 1.336(5)
N4 C10 1.353(6)
N5 C15 1.323(5)
N5 C19 1.365(5)
N6 C20 1.280(5)
N6 C21 1.472(5)
N7 C23 1.308(5)
N7 C22 1.445(5)
N8 C28 1.339(5)
N8 C24 1.356(5)
C1 C2 1.406(6)
C1 H1 0.9500
C2 C3 1.370(7)
C2 H2 0.9500
C3 C4 1.388(6)
C3 H3 0.9500
C4 C5 1.384(5)
C4 H4 0.9500
C5 C6 1.465(5)
C6 H6A 0.9500
C7 C8 1.527(5)
C7 H7A 0.9900
C7 H7B 0.9900
C8 H8A 0.9900
C8 H8B 0.9900
C9 C10 1.470(6)
C9 H9A 0.9500
C10 C11 1.380(6)
C11 C12 1.383(8)
C11 H11 0.9500
C12 C13 1.349(8)
C12 H12 0.9500
C13 C14 1.404(6)
C13 H13 0.9500
C14 H14 0.9500
C15 C16 1.414(6)
C15 H15 0.9500
C16 C17 1.342(7)
C16 H16 0.9500
C17 C18 1.388(6)
C17 H17 0.9500
C18 C19 1.375(6)
C18 H18 0.9500
C19 C20 1.466(6)
C20 H20 0.9500
C21 C22 1.524(6)
C21 H21A 0.9900
C21 H21B 0.9900
C22 H22A 0.9900
C22 H22B 0.9900
C23 C24 1.456(6)
C23 H23 0.9500
C24 C25 1.383(5)
C25 C26 1.378(6)
C25 H25 0.9500
C26 C27 1.367(7)
C26 H26 0.9500
C27 C28 1.398(6)
C27 H27 0.9500
C28 H28 0.9500
O11 H11O 0.69(4)
O12 O13 1.401(3)
O12A O13A 1.403(10)
F1 B1 1.381(5)
F2 B1 1.379(5)
F3 B1 1.379(5)
F4 B1 1.371(5)
F5 B2 1.363(5)
F6 B2 1.384(5)
F7 B2 1.389(5)
F8 B2 1.391(5)
F9 B3 1.355(7)
F10 B3 1.318(7)
F11 B3 1.377(10)
F12 B3 1.268(9)
N1B C2B 1.183(10)
C2B C3B 1.426(11)
C3B H3BA 0.9800
C3B H3BB 0.9800
C3B H3BC 0.9800
N1A C2A 1.136(10)
C2A C3A 1.420(10)
C3A H3AA 0.9800
C3A H3AB 0.9800
C3A H3AC 0.9800

loop_
_geom_torsion_atom_site_label_1
_geom_torsion_atom_site_label_2
_geom_torsion_atom_site_label_3
_geom_torsion_atom_site_label_4
_geom_torsion
O12A Co1 N1 C1 16(2)
O11 Co1 N1 C1 -99.3(3)
N2 Co1 N1 C1 177.1(3)
N5 Co1 N1 C1 80.1(3)
N6 Co1 N1 C1 -3.7(3)
O12A Co1 N1 C5 -157(2)
O11 Co1 N1 C5 87.7(2)
N2 Co1 N1 C5 4.1(2)
N5 Co1 N1 C5 -92.9(3)
N6 Co1 N1 C5 -176.8(2)
O12A Co1 N2 C6 173.5(7)
O12 Co1 N2 C6 176.2(3)
O11 Co1 N2 C6 -95.6(3)
N5 Co1 N2 C6 89.5(3)
N1 Co1 N2 C6 0.4(3)
O12A Co1 N2 C7 -18.7(8)
O12 Co1 N2 C7 -16.0(3)
O11 Co1 N2 C7 72.2(3)
N5 Co1 N2 C7 -102.7(3)
N1 Co1 N2 C7 168.2(3)
O13 Co2 N3 C9 -82.7(3)
O11 Co2 N3 C9 -172.2(3)
N4 Co2 N3 C9 2.3(3)
O13A Co2 N3 C9 -86.7(7)
N8 Co2 N3 C9 92.9(3)
O13 Co2 N3 C8 97.8(3)
O11 Co2 N3 C8 8.2(3)
N4 Co2 N3 C8 -177.3(3)
O13A Co2 N3 C8 93.7(7)
N8 Co2 N3 C8 -86.7(3)
O13 Co2 N4 C14 -84.1(4)
N7 Co2 N4 C14 4.3(4)
N3 Co2 N4 C14 -178.0(4)
O13A Co2 N4 C14 -106.4(8)
N8 Co2 N4 C14 86.3(4)
O13 Co2 N4 C10 91.4(3)
N7 Co2 N4 C10 179.8(3)
N3 Co2 N4 C10 -2.5(3)
O13A Co2 N4 C10 69.1(7)
N8 Co2 N4 C10 -98.3(3)
O12A Co1 N5 C15 -113.5(8)
O12 Co1 N5 C15 -86.7(3)
N2 Co1 N5 C15 1.9(3)
N6 Co1 N5 C15 -178.3(3)
N1 Co1 N5 C15 84.0(3)
O12A Co1 N5 C19 61.6(8)
O12 Co1 N5 C19 88.4(3)
N2 Co1 N5 C19 177.0(3)
N6 Co1 N5 C19 -3.2(3)
N1 Co1 N5 C19 -100.9(3)
O12A Co1 N6 C20 -80.3(7)
O12 Co1 N6 C20 -83.4(3)
O11 Co1 N6 C20 -171.6(3)
N5 Co1 N6 C20 3.3(3)
N1 Co1 N6 C20 92.6(3)
O12A Co1 N6 C21 101.2(8)
O12 Co1 N6 C21 98.1(3)
O11 Co1 N6 C21 10.0(3)
N5 Co1 N6 C21 -175.1(3)
N1 Co1 N6 C21 -85.9(3)
O13 Co2 N7 C23 175.2(3)
O11 Co2 N7 C23 -95.3(3)
N4 Co2 N7 C23 90.0(3)
O13A Co2 N7 C23 179.3(7)
N8 Co2 N7 C23 -0.3(3)
O13 Co2 N7 C22 -14.9(3)
O11 Co2 N7 C22 74.6(3)
N4 Co2 N7 C22 -100.1(3)
O13A Co2 N7 C22 -10.9(8)
N8 Co2 N7 C22 169.6(3)
O13 Co2 N8 C28 151.4(6)
O11 Co2 N8 C28 -93.6(3)
N7 Co2 N8 C28 177.4(3)
N3 Co2 N8 C28 -2.6(3)
N4 Co2 N8 C28 81.1(3)
O13A Co2 N8 C28 -1(3)
O13 Co2 N8 C24 -21.6(8)
O11 Co2 N8 C24 93.4(2)
N7 Co2 N8 C24 4.4(2)
N3 Co2 N8 C24 -175.6(2)
N4 Co2 N8 C24 -91.9(2)
O13A Co2 N8 C24 -174(3)
C5 N1 C1 C2 0.2(5)
Co1 N1 C1 C2 -172.5(3)
N1 C1 C2 C3 0.7(6)
C1 C2 C3 C4 -1.4(6)
C2 C3 C4 C5 1.2(6)
C1 N1 C5 C4 -0.4(5)
Co1 N1 C5 C4 173.3(3)
C1 N1 C5 C6 179.1(3)
Co1 N1 C5 C6 -7.2(4)
C3 C4 C5 N1 -0.3(6)
C3 C4 C5 C6 -179.7(4)
C7 N2 C6 C5 -173.2(3)
Co1 N2 C6 C5 -4.6(4)
N1 C5 C6 N2 8.0(5)
C4 C5 C6 N2 -172.6(4)
C6 N2 C7 C8 96.3(4)
Co1 N2 C7 C8 -71.0(4)
C9 N3 C8 C7 104.8(4)
Co2 N3 C8 C7 -75.7(4)
N2 C7 C8 N3 81.2(4)
C8 N3 C9 C10 178.0(3)
Co2 N3 C9 C10 -1.6(5)
C14 N4 C10 C11 0.2(6)
Co2 N4 C10 C11 -175.8(3)
C14 N4 C10 C9 178.3(4)
Co2 N4 C10 C9 2.3(4)
N3 C9 C10 N4 -0.5(5)
N3 C9 C10 C11 177.6(4)
N4 C10 C11 C12 0.7(6)
C9 C10 C11 C12 -177.2(4)
C10 C11 C12 C13 -0.5(7)
C11 C12 C13 C14 -0.5(7)
C10 N4 C14 C13 -1.2(6)
Co2 N4 C14 C13 174.0(3)
C12 C13 C14 N4 1.4(7)
C19 N5 C15 C16 1.6(5)
Co1 N5 C15 C16 176.4(3)
N5 C15 C16 C17 0.7(6)
C15 C16 C17 C18 -1.9(6)
C16 C17 C18 C19 0.7(6)
C15 N5 C19 C18 -2.8(6)
Co1 N5 C19 C18 -178.4(3)
C15 N5 C19 C20 178.2(3)
Co1 N5 C19 C20 2.6(4)
C17 C18 C19 N5 1.7(6)
C17 C18 C19 C20 -179.4(4)
C21 N6 C20 C19 175.9(3)
Co1 N6 C20 C19 -2.8(5)
N5 C19 C20 N6 0.1(5)
C18 C19 C20 N6 -178.8(4)
C20 N6 C21 C22 106.5(4)
Co1 N6 C21 C22 -75.1(5)
C23 N7 C22 C21 97.5(4)
Co2 N7 C22 C21 -72.0(4)
N6 C21 C22 N7 80.1(5)
C22 N7 C23 C24 -174.1(3)
Co2 N7 C23 C24 -3.7(4)
C28 N8 C24 C25 -0.7(5)
Co2 N8 C24 C25 173.1(3)
C28 N8 C24 C23 179.0(3)
Co2 N8 C24 C23 -7.2(4)
N7 C23 C24 N8 7.3(5)
N7 C23 C24 C25 -173.0(4)
N8 C24 C25 C26 -0.6(6)
C23 C24 C25 C26 179.7(4)
C24 C25 C26 C27 0.9(6)
C25 C26 C27 C28 0.2(6)
C24 N8 C28 C27 1.8(5)
Co2 N8 C28 C27 -170.9(3)
C26 C27 C28 N8 -1.6(6)
O13 Co2 O11 Co1 -8.95(15)
N7 Co2 O11 Co1 -97.90(16)
N3 Co2 O11 Co1 84.40(15)
O13A Co2 O11 Co1 13.1(7)
N8 Co2 O11 Co1 -179.68(14)
O12A Co1 O11 Co2 11.1(7)
O12 Co1 O11 Co2 -15.60(14)
N2 Co1 O11 Co2 -104.81(15)
N6 Co1 O11 Co2 75.53(16)
N1 Co1 O11 Co2 173.65(15)
O12A Co1 O12 O13 -55.9(14)
O11 Co1 O12 O13 45.0(2)
N2 Co1 O12 O13 129.5(2)
N5 Co1 O12 O13 -133.5(2)
N6 Co1 O12 O13 -49.7(2)
Co1 O12 O13 Co2 -61.6(2)
O11 Co2 O13 O12 41.1(2)
N7 Co2 O13 O12 130.8(2)
N3 Co2 O13 O12 -49.4(2)
N4 Co2 O13 O12 -132.7(2)
O13A Co2 O13 O12 -39.2(16)
N8 Co2 O13 O12 156.5(6)
O12 Co1 O12A O13A 38.0(13)
O11 Co1 O12A O13A -41.4(17)
N2 Co1 O12A O13A 44.0(18)
N5 Co1 O12A O13A 137.7(17)
N6 Co1 O12A O13A -135.1(18)
N1 Co1 O12A O13A -156.9(14)
Co1 O12A O13A Co2 60.4(19)
O13 Co2 O13A O12A 54.3(15)
O11 Co2 O13A O12A -44.5(17)
N7 Co2 O13A O12A 43.5(19)
N3 Co2 O13A O12A -136.4(19)
N4 Co2 O13A O12A 139.3(18)
N8 Co2 O13A O12A -138(2)
